data_7058429
loop_
_publ_author_name
'Meng, Xianghe'
'Liang, Fei'
'Yin, Wenlong'
'Lin, Zheshuai'
'Xia, Mingjun'

_publ_section_title
;
 Chloride carbodiimide K12Pb51(CN2)30Cl54 with an unprecedented 45 \%A
 unit cell axis and a large birefringence
;
_journal_issue 25
_journal_name_full 'New Journal of Chemistry'
_journal_page_first 9766
_journal_paper_doi 10.1039/C9NJ01298B
_journal_volume 43
_journal_year 2019
_chemical_formula_sum 'C30 Cl54 K12 N60 Pb51'
_chemical_formula_weight 14151.09
_space_group_crystal_system trigonal
_space_group_IT_number 166
_space_group_name_Hall '-R 3 2"'
_space_group_name_H-M_alt 'R -3 m :H'
_symmetry_space_group_name_Hall '-R 3 2"'
_symmetry_space_group_name_H-M 'R -3 m :H'
_audit_creation_method SHELXL-2017/1
_audit_update_record
;
2019-05-14 deposited with the CCDC.    2019-05-28 downloaded from the CCDC.
;
_cell_angle_alpha 90
_cell_angle_beta 90
_cell_angle_gamma 120
_cell_formula_units_Z 1
_cell_length_a 10.3072(4)
_cell_length_b 10.3072(4)
_cell_length_c 45.528(3)
_cell_measurement_reflns_used 4992
_cell_measurement_temperature 120(2)
_cell_measurement_theta_max 31.1690
_cell_measurement_theta_min 3.2300
_cell_volume 4188.8(4)
_computing_structure_refinement 'SHELXL-2017/1 (Sheldrick, 2017)'
_diffrn_ambient_temperature 120(2)
_diffrn_measured_fraction_theta_full 0.996
_diffrn_measured_fraction_theta_max 0.996
_diffrn_measurement_device_type Rigaku
_diffrn_radiation_type MoK\a
_diffrn_radiation_wavelength 0.71073
_diffrn_reflns_av_R_equivalents 0.0603
_diffrn_reflns_av_unetI/netI 0.0133
_diffrn_reflns_Laue_measured_fraction_full 0.996
_diffrn_reflns_Laue_measured_fraction_max 0.996
_diffrn_reflns_limit_h_max 12
_diffrn_reflns_limit_h_min -12
_diffrn_reflns_limit_k_max 12
_diffrn_reflns_limit_k_min -12
_diffrn_reflns_limit_l_max 56
_diffrn_reflns_limit_l_min -56
_diffrn_reflns_number 37495
_diffrn_reflns_point_group_measured_fraction_full 0.996
_diffrn_reflns_point_group_measured_fraction_max 0.996
_diffrn_reflns_theta_full 25.242
_diffrn_reflns_theta_max 26.359
_diffrn_reflns_theta_min 2.900
_exptl_absorpt_coefficient_mu 52.226
_exptl_absorpt_correction_T_max 1
_exptl_absorpt_correction_T_min 0.42321
_exptl_absorpt_correction_type multi-scan
_exptl_crystal_density_diffrn 5.610
_exptl_crystal_description Prism
_exptl_crystal_F_000 5928
_exptl_crystal_size_max 0.08
_exptl_crystal_size_mid 0.05
_exptl_crystal_size_min 0.04
_refine_diff_density_max 1.675
_refine_diff_density_min -2.245
_refine_diff_density_rms 0.336
_refine_ls_extinction_method none
_refine_ls_goodness_of_fit_ref 1.162
_refine_ls_hydrogen_treatment undef
_refine_ls_matrix_type full
_refine_ls_number_parameters 78
_refine_ls_number_reflns 1122
_refine_ls_number_restraints 0
_refine_ls_restrained_S_all 1.162
_refine_ls_R_factor_all 0.0221
_refine_ls_R_factor_gt 0.0217
_refine_ls_shift/su_max 0.001
_refine_ls_shift/su_mean 0.000
_refine_ls_structure_factor_coef Fsqd
_refine_ls_weighting_details 'w=1/[\s^2^(Fo^2^)+(0.0269P)^2^+150.9609P] where P=(Fo^2^+2Fc^2^)/3'
_refine_ls_weighting_scheme calc
_refine_ls_wR_factor_gt 0.0527
_refine_ls_wR_factor_ref 0.0530
_reflns_Friedel_coverage 0.000
_reflns_number_gt 1109
_reflns_number_total 1122
_reflns_threshold_expression 'I > 2\s(I)'
_cod_data_source_file c9nj01298b2.cif
_cod_data_source_block shelx
_cod_depositor_comments 'Adding full bibliography for 7058429.cif.'
_cod_database_code 7058429
_shelx_shelxl_version_number 2017/1
_shelx_space_group_comment
;
The symmetry employed for this shelxl refinement is uniquely defined
by the following loop, which should always be used as a source of
symmetry information in preference to the above space-group names.
They are only intended as comments.
;

loop_
_space_group_symop_operation_xyz
'x, y, z'
'-y, x-y, z'
'-x+y, -x, z'
'y, x, -z'
'x-y, -y, -z'
'-x, -x+y, -z'
'x+2/3, y+1/3, z+1/3'
'-y+2/3, x-y+1/3, z+1/3'
'-x+y+2/3, -x+1/3, z+1/3'
'y+2/3, x+1/3, -z+1/3'
'x-y+2/3, -y+1/3, -z+1/3'
'-x+2/3, -x+y+1/3, -z+1/3'
'x+1/3, y+2/3, z+2/3'
'-y+1/3, x-y+2/3, z+2/3'
'-x+y+1/3, -x+2/3, z+2/3'
'y+1/3, x+2/3, -z+2/3'
'x-y+1/3, -y+2/3, -z+2/3'
'-x+1/3, -x+y+2/3, -z+2/3'
'-x, -y, -z'
'y, -x+y, -z'
'x-y, x, -z'
'-y, -x, z'
'-x+y, y, z'
'x, x-y, z'
'-x+2/3, -y+1/3, -z+1/3'
'y+2/3, -x+y+1/3, -z+1/3'
'x-y+2/3, x+1/3, -z+1/3'
'-y+2/3, -x+1/3, z+1/3'
'-x+y+2/3, y+1/3, z+1/3'
'x+2/3, x-y+1/3, z+1/3'
'-x+1/3, -y+2/3, -z+2/3'
'y+1/3, -x+y+2/3, -z+2/3'
'x-y+1/3, x+2/3, -z+2/3'
'-y+1/3, -x+2/3, z+2/3'
'-x+y+1/3, y+2/3, z+2/3'
'x+1/3, x-y+2/3, z+2/3'

loop_
_atom_site_label
_atom_site_type_symbol
_atom_site_fract_x
_atom_site_fract_y
_atom_site_fract_z
_atom_site_U_iso_or_equiv
_atom_site_adp_type
_atom_site_occupancy
_atom_site_site_symmetry_order
_atom_site_calc_flag
_atom_site_refinement_flags_posn
_atom_site_refinement_flags_adp
_atom_site_refinement_flags_occupancy
Pb1 Pb 0.13212(2) 0.86788(2) 0.20176(2) 0.00803(11) Uani 1 2 d S T P
Pb2 Pb 0.54138(2) 0.08275(4) 0.28049(2) 0.01203(11) Uani 1 2 d S T P
Pb3 Pb 0.000000 0.000000 0.12979(2) 0.00848(13) Uani 1 6 d S T P
Pb4 Pb 0.000000 0.000000 0.27164(2) 0.01042(14) Uani 1 6 d S T P
Pb5 Pb 0.166667 0.833333 0.333333 0.0086(2) Uani 0.33 4 d S T P
K5 K 0.166667 0.833333 0.333333 0.0086(2) Uani 0.67 4 d S T P
K1 K 0.333333 0.666667 0.23257(6) 0.0036(5) Uani 1 6 d S T P
Cl1 Cl 0.19359(13) 0.80641(13) 0.26972(5) 0.0172(5) Uani 1 2 d S T P
Cl2 Cl 0.48777(14) 0.51223(14) 0.20335(5) 0.0209(5) Uani 1 2 d S T P
Cl3 Cl -0.14678(15) 0.7064(3) 0.31714(5) 0.0199(5) Uani 1 2 d S T P
C1 C -0.166667 0.666667 0.166667 0.006(2) Uani 1 4 d S T P
C2 C 0.8363(5) 0.1637(5) 0.24342(16) 0.0076(16) Uani 1 2 d S T P
C3 C 0.666667 0.333333 0.333333 0.012(4) Uani 1 12 d S T P
N1 N 0.7697(4) 0.2303(4) 0.25105(15) 0.0084(14) Uani 1 2 d S T P
N2 N -0.0988(4) 0.8024(8) 0.17183(14) 0.0056(13) Uani 1 2 d S T P
N3 N -0.0984(4) 0.8033(8) 0.23505(15) 0.0090(14) Uani 1 2 d S T P
N4 N 0.666667 0.333333 0.3064(3) 0.007(2) Uani 1 6 d S T P

loop_
_atom_site_aniso_label
_atom_site_aniso_U_11
_atom_site_aniso_U_22
_atom_site_aniso_U_33
_atom_site_aniso_U_23
_atom_site_aniso_U_13
_atom_site_aniso_U_12
Pb1 0.00605(14) 0.00605(14) 0.01242(18) 0.00037(5) -0.00037(5) 0.00336(12)
Pb2 0.01149(15) 0.00835(18) 0.01519(18) 0.00150(11) 0.00075(6) 0.00417(9)
Pb3 0.00810(18) 0.00810(18) 0.0092(3) 0.000 0.000 0.00405(9)
Pb4 0.01251(19) 0.01251(19) 0.0062(3) 0.000 0.000 0.00626(9)
Pb5 0.0071(3) 0.0071(3) 0.0055(4) 0.00164(18) -0.00164(18) -0.0011(4)
K5 0.0071(3) 0.0071(3) 0.0055(4) 0.00164(18) -0.00164(18) -0.0011(4)
K1 0.0010(8) 0.0010(8) 0.0089(13) 0.000 0.000 0.0005(4)
Cl1 0.0173(8) 0.0173(8) 0.0179(10) -0.0014(4) 0.0014(4) 0.0094(9)
Cl2 0.0159(8) 0.0159(8) 0.0334(13) -0.0045(5) 0.0045(5) 0.0099(10)
Cl3 0.0190(8) 0.0239(12) 0.0186(11) 0.0064(9) 0.0032(5) 0.0119(6)
C1 0.007(4) 0.009(6) 0.004(5) 0.004(4) 0.002(2) 0.005(3)
C2 0.008(3) 0.008(3) 0.002(3) 0.0007(15) -0.0007(15) 0.001(4)
C3 0.008(6) 0.008(6) 0.021(12) 0.000 0.000 0.004(3)
N1 0.007(2) 0.007(2) 0.011(3) 0.0016(14) -0.0016(14) 0.004(3)
N2 0.007(2) 0.003(3) 0.006(3) 0.000(3) 0.0001(13) 0.0013(17)
N3 0.006(2) 0.010(4) 0.012(3) -0.001(3) -0.0006(14) 0.0051(19)
N4 0.009(4) 0.009(4) 0.004(6) 0.000 0.000 0.0046(18)

loop_
_atom_type_symbol
_atom_type_description
_atom_type_scat_dispersion_real
_atom_type_scat_dispersion_imag
_atom_type_scat_source
Cl Cl 0.1484 0.1585 'International Tables Vol C Tables 4.2.6.8 and 6.1.1.4'
K K 0.2009 0.2494 'International Tables Vol C Tables 4.2.6.8 and 6.1.1.4'
Pb Pb -3.3944 10.1111 'International Tables Vol C Tables 4.2.6.8 and 6.1.1.4'
C C 0.0033 0.0016 'International Tables Vol C Tables 4.2.6.8 and 6.1.1.4'
N N 0.0061 0.0033 'International Tables Vol C Tables 4.2.6.8 and 6.1.1.4'

loop_
_geom_angle_atom_site_label_1
_geom_angle_atom_site_label_2
_geom_angle_atom_site_label_3
_geom_angle
_geom_angle_site_symmetry_1
_geom_angle_site_symmetry_3
N2 Pb1 N2 74.5(3) 2_675 .
N2 Pb1 N3 68.20(18) 2_675 2_675
N2 Pb1 N3 109.5(2) . 2_675
N2 Pb1 N3 109.5(2) 2_675 .
N2 Pb1 N3 68.21(18) . .
N3 Pb1 N3 71.3(3) 2_675 .
N2 Pb1 K1 137.84(15) 2_675 .
N2 Pb1 K1 137.84(15) . .
N3 Pb1 K1 108.51(13) 2_675 .
N3 Pb1 K1 108.51(13) . .
N1 Pb2 N1 80.5(3) . 3_665
N1 Pb2 N4 77.3(2) . .
N1 Pb2 N4 77.3(2) 3_665 .
N1 Pb2 K5 101.54(16) . 3
N1 Pb2 K5 177.51(15) 3_665 3
N4 Pb2 K5 101.73(18) . 3
N1 Pb2 K5 177.51(15) . 1_545
N1 Pb2 K5 101.54(16) 3_665 1_545
N4 Pb2 K5 101.73(18) . 1_545
K5 Pb2 K5 76.341(6) 3 1_545
N1 Pb2 K1 100.69(13) . 1_545
N1 Pb2 K1 100.69(14) 3_665 1_545
N4 Pb2 K1 177.4(2) . 1_545
K5 Pb2 K1 80.32(3) 3 1_545
K5 Pb2 K1 80.32(3) 1_545 1_545
N2 Pb3 N2 71.9(2) 2_665 3_455
N2 Pb3 N2 71.9(2) 2_665 1_545
N2 Pb3 N2 71.9(2) 3_455 1_545
N3 Pb4 N3 77.9(3) 1_545 3_455
N3 Pb4 N3 77.9(3) 1_545 2_665
N3 Pb4 N3 77.9(3) 3_455 2_665
N3 Pb4 K5 102.04(13) 1_545 1_545
N3 Pb4 K5 179.87(18) 3_455 1_545
N3 Pb4 K5 102.04(13) 2_665 1_545
N3 Pb4 K5 179.87(16) 1_545 2_665
N3 Pb4 K5 102.04(13) 3_455 2_665
N3 Pb4 K5 102.04(13) 2_665 2_665
K5 Pb4 K5 78.059(9) 1_545 2_665
N3 Pb4 K5 102.04(13) 1_545 3_455
N3 Pb4 K5 102.04(13) 3_455 3_455
N3 Pb4 K5 179.87(16) 2_665 3_455
K5 Pb4 K5 78.059(9) 1_545 3_455
K5 Pb4 K5 78.058(9) 2_665 3_455
Cl3 Pb5 Cl3 102.51(10) 2_675 .
Cl3 Pb5 Cl3 77.49(10) 2_675 31_565
Cl3 Pb5 Cl3 180.00(3) . 31_565
Cl3 Pb5 Cl3 180.0 2_675 32_445
Cl3 Pb5 Cl3 77.50(10) . 32_445
Cl3 Pb5 Cl3 102.50(10) 31_565 32_445
Cl3 Pb5 Cl1 81.01(5) 2_675 .
Cl3 Pb5 Cl1 81.01(5) . .
Cl3 Pb5 Cl1 98.99(5) 31_565 .
Cl3 Pb5 Cl1 98.99(5) 32_445 .
Cl3 Pb5 Cl1 98.99(5) 2_675 31_565
Cl3 Pb5 Cl1 98.99(5) . 31_565
Cl3 Pb5 Cl1 81.01(5) 31_565 31_565
Cl3 Pb5 Cl1 81.01(5) 32_445 31_565
Cl1 Pb5 Cl1 180.00(5) . 31_565
Cl1 K1 Cl1 91.58(9) 3_565 2_665
Cl1 K1 Cl1 91.58(9) 3_565 .
Cl1 K1 Cl1 91.58(9) 2_665 .
Cl1 K1 Cl2 171.61(12) 3_565 3_565
Cl1 K1 Cl2 82.59(4) 2_665 3_565
Cl1 K1 Cl2 82.59(4) . 3_565
Cl1 K1 Cl2 82.59(4) 3_565 2_665
Cl1 K1 Cl2 171.61(12) 2_665 2_665
Cl1 K1 Cl2 82.59(4) . 2_665
Cl2 K1 Cl2 102.52(8) 3_565 2_665
Cl1 K1 Cl2 82.60(4) 3_565 .
Cl1 K1 Cl2 82.60(4) 2_665 .
Cl1 K1 Cl2 171.61(12) . .
Cl2 K1 Cl2 102.52(8) 3_565 .
Cl2 K1 Cl2 102.52(8) 2_665 .
Cl1 K1 Pb1 126.128(17) 3_565 .
Cl1 K1 Pb1 126.128(17) 2_665 .
Cl1 K1 Pb1 55.47(4) . .
Cl2 K1 Pb1 54.72(2) 3_565 .
Cl2 K1 Pb1 54.72(2) 2_665 .
Cl2 K1 Pb1 132.92(10) . .
Cl1 K1 Pb1 126.130(17) 3_565 2_665
Cl1 K1 Pb1 55.47(5) 2_665 2_665
Cl1 K1 Pb1 126.130(17) . 2_665
Cl2 K1 Pb1 54.72(2) 3_565 2_665
Cl2 K1 Pb1 132.92(10) 2_665 2_665
Cl2 K1 Pb1 54.72(2) . 2_665
Pb1 K1 Pb1 107.55(4) . 2_665
Cl1 K1 Pb1 55.47(5) 3_565 3_565
Cl1 K1 Pb1 126.131(17) 2_665 3_565
Cl1 K1 Pb1 126.130(17) . 3_565
Cl2 K1 Pb1 132.92(10) 3_565 3_565
Cl2 K1 Pb1 54.72(2) 2_665 3_565
Cl2 K1 Pb1 54.72(2) . 3_565
Pb1 K1 Pb1 107.55(4) . 3_565
Pb1 K1 Pb1 107.55(4) 2_665 3_565
Cl1 K1 Pb2 50.13(2) 3_565 3_665
Cl1 K1 Pb2 50.13(2) 2_665 3_665
Cl1 K1 Pb2 115.43(9) . 3_665
Cl2 K1 Pb2 127.47(2) 3_565 3_665
Cl2 K1 Pb2 127.47(2) 2_665 3_665
Cl2 K1 Pb2 56.18(5) . 3_665
Pb1 K1 Pb2 170.90(7) . 3_665
Pb1 K1 Pb2 77.445(8) 2_665 3_665
Pb1 K1 Pb2 77.445(8) 3_565 3_665
Cl1 K1 Pb2 50.13(2) 3_565 1_565
Cl1 K1 Pb2 115.43(9) 2_665 1_565
Cl1 K1 Pb2 50.13(2) . 1_565
Cl2 K1 Pb2 127.47(2) 3_565 1_565
Cl2 K1 Pb2 56.18(5) 2_665 1_565
Cl2 K1 Pb2 127.47(2) . 1_565
Pb1 K1 Pb2 77.444(8) . 1_565
Pb1 K1 Pb2 170.90(7) 2_665 1_565
Pb1 K1 Pb2 77.445(8) 3_565 1_565
Pb2 K1 Pb2 96.62(4) 3_665 1_565
Cl1 K1 Pb2 115.43(9) 3_565 2
Cl1 K1 Pb2 50.13(2) 2_665 2
Cl1 K1 Pb2 50.13(2) . 2
Cl2 K1 Pb2 56.18(5) 3_565 2
Cl2 K1 Pb2 127.47(2) 2_665 2
Cl2 K1 Pb2 127.47(2) . 2
Pb1 K1 Pb2 77.444(8) . 2
Pb1 K1 Pb2 77.445(8) 2_665 2
Pb1 K1 Pb2 170.90(7) 3_565 2
Pb2 K1 Pb2 96.62(4) 3_665 2
Pb2 K1 Pb2 96.62(4) 1_565 2
Pb5 Cl1 K1 133.56(10) . .
Pb5 Cl3 Pb5 124.64(9) . 3_465
N2 C1 N2 180.0 25_465 .
N3 C2 N1 178.2(8) 3 .
N4 C3 N4 180.0 . 31_655
C2 N1 Pb2 115.7(3) . 2_655
C2 N1 Pb2 115.7(3) . .
Pb2 N1 Pb2 103.7(3) 2_655 .
C1 N2 Pb1 109.3(2) . 3_465
C1 N2 Pb1 109.3(2) . .
Pb1 N2 Pb1 108.0(2) 3_465 .
C1 N2 Pb3 121.7(4) . 1_565
Pb1 N2 Pb3 103.88(18) 3_465 1_565
Pb1 N2 Pb3 103.88(18) . 1_565
C2 N3 Pb4 118.4(5) 2 1_565
C2 N3 Pb1 113.0(3) 2 .
Pb4 N3 Pb1 103.9(2) 1_565 .
C2 N3 Pb1 113.0(3) 2 3_465
Pb4 N3 Pb1 103.9(2) 1_565 3_465
Pb1 N3 Pb1 103.1(2) . 3_465
C3 N4 Pb2 117.8(2) . .
C3 N4 Pb2 117.8(2) . 2_655
Pb2 N4 Pb2 100.0(3) . 2_655
C3 N4 Pb2 117.8(2) . 3_665
Pb2 N4 Pb2 100.0(3) . 3_665
Pb2 N4 Pb2 100.0(3) 2_655 3_665

loop_
_geom_bond_atom_site_label_1
_geom_bond_atom_site_label_2
_geom_bond_distance
_geom_bond_site_symmetry_2
Pb1 N2 2.524(4) 2_675
Pb1 N2 2.524(4) .
Pb1 N3 2.608(4) 2_675
Pb1 N3 2.608(4) .
Pb1 K1 3.8563(11) .
Pb2 N1 2.463(4) .
Pb2 N1 2.464(4) 3_665
Pb2 N4 2.529(5) .
Pb2 K5 4.1695(3) 3
Pb2 K5 4.1696(3) 1_545
Pb2 K1 4.3076(15) 1_545
Pb3 N2 2.603(7) 2_665
Pb3 N2 2.603(6) 3_455
Pb3 N2 2.603(6) 1_545
Pb4 N3 2.420(7) 1_545
Pb4 N3 2.420(7) 3_455
Pb4 N3 2.420(7) 2_665
Pb4 K5 4.0919(4) 1_545
Pb4 K5 4.0920(4) 2_665
Pb4 K5 4.0920(4) 3_455
Pb5 Cl3 2.9097(12) 2_675
Pb5 Cl3 2.9098(12) .
Pb5 Cl3 2.9098(12) 31_565
Pb5 Cl3 2.9098(12) 32_445
Pb5 Cl1 2.936(2) .
Pb5 Cl1 2.936(2) 31_565
K1 Cl1 3.014(3) 3_565
K1 Cl1 3.014(3) 2_665
K1 Cl1 3.014(3) .
K1 Cl2 3.061(3) 3_565
K1 Cl2 3.061(3) 2_665
K1 Cl2 3.061(3) .
C1 N2 1.234(7) 25_465
C1 N2 1.234(7) .
C2 N3 1.228(11) 3
C2 N1 1.238(11) .
C3 N4 1.227(12) .
C3 N4 1.227(12) 31_655
